data_2103841
loop_
_publ_author_name
'Bowes, Katharine F.'
'Ferguson, George'
'Lough, Alan J.'
'Glidewell, Christopher'

_publ_section_title
;
 Salts of maleic and fumaric acids with organic polyamines: comparison
 of isomeric acids as building blocks in supramolecular chemistry
;
_journal_issue 1
_journal_name_full 'Acta Crystallographica Section B'
_journal_page_first 100
_journal_page_last 117
_journal_paper_doi 10.1107/S0108768102020219
_journal_volume 59
_journal_year 2003
_chemical_formula_moiety 'C6 H12 N4, 0.726(C4 H4 O4), 0.274(C4 H6 O4)'
_chemical_formula_sum 'C10 H16.548 N4 O4'
_chemical_formula_weight 256.82
_chemical_name_systematic
;
Hexamethylenetetramine--fumaric acid--succinic acid (1/0.726/0.224)
;
_space_group_IT_number 14
_symmetry_cell_setting monoclinic
_symmetry_space_group_name_Hall '-P 2ybc'
_symmetry_space_group_name_H-M 'P 1 21/c 1'
_atom_sites_solution_hydrogens geom
_atom_sites_solution_primary direct
_atom_sites_solution_secondary difmap
_cell_angle_alpha 90.00
_cell_angle_beta 93.8556(13)
_cell_angle_gamma 90.00
_cell_formula_units_Z 4
_cell_length_a 6.2877(2)
_cell_length_b 15.9241(6)
_cell_length_c 11.3315(5)
_cell_measurement_reflns_used 2583
_cell_measurement_temperature 150.0(10)
_cell_measurement_theta_max 27.47
_cell_measurement_theta_min 2.56
_cell_volume 1132.01(7)
_computing_cell_refinement 'DENZO-SMN (Otwinowski & Minor, 1997)'
_computing_data_collection 'Kappa-CCD server software (Nonius, 1997)'
_computing_data_reduction 'DENZO-SMN (Otwinowski & Minor, 1997)'
_computing_molecular_graphics 'PLATON (Spek, 2002)'
_computing_publication_material 'SHELXL-97 (Sheldrick, 1997a) and PRPKAPPA (Ferguson, 1999)'
_computing_structure_refinement 'SHELXL-97 (Sheldrick, 1997a)'
_computing_structure_solution 'SHELXS-97 (Sheldrick, 1997b)'
_diffrn_ambient_temperature 150.0(10)
_diffrn_measured_fraction_theta_full 0.996
_diffrn_measured_fraction_theta_max 0.996
_diffrn_measurement_device_type Kappa-CCD
_diffrn_measurement_method '\f scans, and \w scans with \k offsets'
_diffrn_radiation_monochromator graphite
_diffrn_radiation_source 'fine-focus sealed X-ray tube'
_diffrn_radiation_type 'Mo K\a'
_diffrn_radiation_wavelength 0.71073
_diffrn_reflns_av_R_equivalents 0.101
_diffrn_reflns_av_sigmaI/netI 0.0677
_diffrn_reflns_limit_h_max 8
_diffrn_reflns_limit_h_min -8
_diffrn_reflns_limit_k_max 20
_diffrn_reflns_limit_k_min -20
_diffrn_reflns_limit_l_max 14
_diffrn_reflns_limit_l_min -14
_diffrn_reflns_number 16012
_diffrn_reflns_theta_full 27.47
_diffrn_reflns_theta_max 27.47
_diffrn_reflns_theta_min 2.56
_diffrn_standards_decay_% 0
_exptl_absorpt_coefficient_mu 0.118
_exptl_absorpt_correction_T_max 0.996
_exptl_absorpt_correction_T_min 0.913
_exptl_absorpt_correction_type multi-scan
_exptl_absorpt_process_details 'DENZO-SMN (Otwinowski & Minor, 1997)'
_exptl_crystal_colour colourless
_exptl_crystal_density_diffrn 1.504
_exptl_crystal_density_method 'not measured'
_exptl_crystal_description plate
_exptl_crystal_F_000 544
_exptl_crystal_size_max 0.36
_exptl_crystal_size_mid 0.34
_exptl_crystal_size_min 0.05
_refine_diff_density_max 0.277
_refine_diff_density_min -0.247
_refine_ls_extinction_coef 0.046(7)
_refine_ls_extinction_expression Fc^*^=kFc[1+0.001xFc^2^\l^3^/sin(2\q)]^-1/4^
_refine_ls_extinction_method SHELXL
_refine_ls_goodness_of_fit_ref 1.038
_refine_ls_hydrogen_treatment constr
_refine_ls_matrix_type full
_refine_ls_number_parameters 199
_refine_ls_number_reflns 2583
_refine_ls_number_restraints 17
_refine_ls_restrained_S_all 1.054
_refine_ls_R_factor_all 0.0916
_refine_ls_R_factor_gt 0.0566
_refine_ls_shift/su_max 0.000
_refine_ls_shift/su_mean 0.000
_refine_ls_structure_factor_coef Fsqd
_refine_ls_weighting_details 'w=1/[\s^2^(Fo^2^)+(0.0644P)^2^+0.4931P] where P=(Fo^2^+2Fc^2^)/3'
_refine_ls_weighting_scheme calc
_refine_ls_wR_factor_gt 0.1427
_refine_ls_wR_factor_ref 0.1637
_reflns_number_gt 1686
_reflns_number_total 2583
_reflns_threshold_expression >2\s(I)
_cod_data_source_file na0143.cif
_cod_data_source_block X
_cod_depositor_comments
;
The following automatic conversions were performed:
'_exptl_absorpt_correction_type' value 'Multi-scan' changed to
'multi-scan' according to
'/home/saulius/struct/CIF-dictionaries/cif_core.dic' dictionary named
'cif_core.dic' version 2.4.1 from 2010-06-29.

Automatic conversion script
Id: cif_fix_enum 1527 2010-12-29 10:47:43Z saulius 

The following automatic conversions were performed:

'_exptl_absorpt_correction_type' value 'Multi-scan' changed to
'multi-scan' according to
/home/saulius/struct/CIF-dictionaries/cif_core.dic dictionary named
'cif_core.dic' version 2.4.1 from 2010-06-29.

Automatic conversion script
Id: cif_fix_values 1715 2011-07-08 13:25:40Z adriana 
;
_cod_original_sg_symbol_H-M 'P 21/c'
_cod_database_code 2103841
_cod_database_fobs_code 2103841

loop_
_symmetry_equiv_pos_as_xyz
'x, y, z'
'-x, y+1/2, -z+1/2'
'-x, -y, -z'
'x, -y-1/2, z-1/2'

loop_
_atom_site_label
_atom_site_fract_x
_atom_site_fract_y
_atom_site_fract_z
_atom_site_U_iso_or_equiv
_atom_site_adp_type
_atom_site_calc_flag
_atom_site_refinement_flags
_atom_site_occupancy
_atom_site_disorder_assembly
_atom_site_disorder_group
_atom_site_type_symbol
N1 1.1046(3) 0.75081(11) 0.44142(19) 0.0454(5) Uani d . 1 . . N
N2 1.0221(3) 0.89714(11) 0.46895(18) 0.0426(5) Uani d . 1 . . N
N3 1.3899(3) 0.84863(12) 0.48974(18) 0.0432(5) Uani d . 1 . . N
N4 1.1445(3) 0.81029(11) 0.63792(18) 0.0442(5) Uani d . 1 . . N
C12 0.9598(4) 0.82280(14) 0.4018(2) 0.0486(6) Uani d . 1 . . C
C13 1.3322(4) 0.77431(15) 0.4221(2) 0.0482(6) Uani d . 1 . . C
C14 1.0838(4) 0.73576(14) 0.5721(2) 0.0482(6) Uani d . 1 . . C
C23 1.2449(4) 0.91727(14) 0.4512(2) 0.0457(6) Uani d . 1 . . C
C24 1.0048(4) 0.88023(14) 0.5952(2) 0.0471(6) Uani d . 1 . . C
C34 1.3645(4) 0.83218(15) 0.6154(2) 0.0450(6) Uani d . 1 . . C
O1 1.0103(5) 0.5804(2) 0.3746(4) 0.0472(8) Uani d PD 0.726(4) A -1 O
O2 0.7165(4) 0.65559(13) 0.3731(3) 0.0526(9) Uani d PD 0.726(4) A -1 O
O3 0.4395(4) 0.36126(17) 0.3243(3) 0.0465(7) Uani d PD 0.726(4) A -1 O
O4 0.1437(4) 0.43369(17) 0.3477(4) 0.0471(8) Uani d PD 0.726(4) A -1 O
C1 0.8109(5) 0.58825(18) 0.3700(4) 0.0441(9) Uani d PD 0.726(4) A -1 C
C2 0.6861(5) 0.50901(19) 0.3568(3) 0.0449(9) Uani d PD 0.726(4) A -1 C
C3 0.4750(5) 0.50755(19) 0.3549(3) 0.0435(8) Uani d PD 0.726(4) A -1 C
C4 0.3500(6) 0.4287(3) 0.3409(4) 0.0333(11) Uani d PD 0.726(4) A -1 C
O41 0.9764(14) 0.5729(7) 0.4062(9) 0.042(3) Uiso d PD 0.274(4) A -2 O
O42 0.6893(11) 0.6483(4) 0.4511(7) 0.0519(19) Uiso d PD 0.274(4) A -2 O
O43 0.4369(16) 0.3864(6) 0.2853(9) 0.060(3) Uiso d PD 0.274(4) A -2 O
O44 0.1265(12) 0.4450(6) 0.2998(7) 0.040(2) Uiso d PD 0.274(4) A -2 O
C41 0.7759(10) 0.5802(4) 0.4338(8) 0.0255(17) Uiso d PD 0.274(4) A -2 C
C42 0.6502(8) 0.5017(3) 0.4553(6) 0.0176(15) Uiso d PD 0.274(4) A -2 C
C43 0.4145(10) 0.5051(4) 0.4171(7) 0.0212(15) Uiso d PD 0.274(4) A -2 C
C44 0.3255(17) 0.4420(8) 0.3290(13) 0.062(7) Uiso d PD 0.274(4) A -2 C
H1 1.0666 0.7026 0.3987 0.054 Uiso calc R 1 . . H
H12A 0.9709 0.8335 0.3164 0.058 Uiso calc R 1 . . H
H12B 0.8100 0.8083 0.4146 0.058 Uiso calc R 1 . . H
H13A 1.4284 0.7275 0.4472 0.058 Uiso calc R 1 . . H
H13B 1.3473 0.7850 0.3370 0.058 Uiso calc R 1 . . H
H14A 0.9346 0.7209 0.5859 0.058 Uiso calc R 1 . . H
H14B 1.1764 0.6884 0.5993 0.058 Uiso calc R 1 . . H
H23A 1.2858 0.9688 0.4961 0.055 Uiso calc R 1 . . H
H23B 1.2599 0.9288 0.3663 0.055 Uiso calc R 1 . . H
H24A 0.8551 0.8662 0.6090 0.057 Uiso calc R 1 . . H
H24B 1.0438 0.9315 0.6410 0.057 Uiso calc R 1 . . H
H34A 1.4601 0.7856 0.6422 0.054 Uiso calc R 1 . . H
H34B 1.4077 0.8827 0.6619 0.054 Uiso calc R 1 . . H
H4 0.1088 0.4841 0.3562 0.071 Uiso calc PR 0.726(4) A -1 H
H2 0.7604 0.4575 0.3494 0.054 Uiso calc PR 0.726(4) A -1 H
H3 0.4008 0.5590 0.3627 0.052 Uiso calc PR 0.726(4) A -1 H
H44 0.0726 0.4865 0.3327 0.059 Uiso calc PR 0.274(4) A -2 H
H42A 0.6652 0.4889 0.5410 0.021 Uiso calc PR 0.274(4) A -2 H
H42B 0.7148 0.4546 0.4134 0.021 Uiso calc PR 0.274(4) A -2 H
H43A 0.3344 0.4998 0.4890 0.025 Uiso calc PR 0.274(4) A -2 H
H43B 0.3837 0.5617 0.3839 0.025 Uiso calc PR 0.274(4) A -2 H

loop_
_atom_site_aniso_label
_atom_site_aniso_U_11
_atom_site_aniso_U_22
_atom_site_aniso_U_33
_atom_site_aniso_U_12
_atom_site_aniso_U_13
_atom_site_aniso_U_23
N1 0.0464(11) 0.0302(9) 0.0585(13) 0.0033(8) -0.0043(9) -0.0092(9)
N2 0.0416(11) 0.0310(9) 0.0548(13) 0.0033(7) 0.0007(8) -0.0026(8)
N3 0.0400(10) 0.0368(10) 0.0534(12) 0.0000(8) 0.0062(9) -0.0018(9)
N4 0.0447(11) 0.0369(10) 0.0515(12) -0.0006(8) 0.0064(9) 0.0008(9)
C12 0.0480(14) 0.0338(11) 0.0621(17) 0.0071(10) -0.0105(11) -0.0036(11)
C13 0.0473(14) 0.0417(13) 0.0561(16) 0.0080(10) 0.0067(11) -0.0084(11)
C14 0.0464(13) 0.0339(12) 0.0645(17) -0.0011(9) 0.0038(11) 0.0062(11)
C23 0.0494(14) 0.0341(11) 0.0541(15) -0.0011(10) 0.0062(11) 0.0001(10)
C24 0.0453(13) 0.0388(12) 0.0584(16) 0.0052(10) 0.0126(11) -0.0026(11)
C34 0.0418(12) 0.0417(12) 0.0508(15) -0.0028(9) -0.0022(10) -0.0011(11)
O1 0.0499(18) 0.0359(15) 0.056(2) 0.0009(12) 0.0030(16) -0.0050(15)
O2 0.0436(13) 0.0292(11) 0.083(2) 0.0059(9) -0.0075(12) -0.0094(12)
O3 0.0407(14) 0.0314(13) 0.068(2) 0.0039(10) 0.0044(12) -0.0052(14)
O4 0.0414(15) 0.0320(13) 0.069(2) -0.0011(10) 0.0111(14) -0.0035(15)
C1 0.048(2) 0.0341(16) 0.050(2) 0.0007(13) -0.0009(16) -0.0030(14)
C2 0.0471(19) 0.0352(16) 0.053(2) 0.0016(13) 0.0050(14) -0.0014(14)
C3 0.0464(19) 0.0329(16) 0.050(2) 0.0020(13) -0.0033(16) -0.0001(14)
C4 0.0299(18) 0.0290(16) 0.041(2) 0.0010(14) 0.0052(13) -0.0021(16)

loop_
_atom_type_symbol
_atom_type_description
_atom_type_scat_dispersion_real
_atom_type_scat_dispersion_imag
_atom_type_scat_source
C C 0.0033 0.0016 'International Tables Vol C Tables 4.2.6.8 and 6.1.1.4'
H H 0.0000 0.0000 'International Tables Vol C Tables 4.2.6.8 and 6.1.1.4'
N N 0.0061 0.0033 'International Tables Vol C Tables 4.2.6.8 and 6.1.1.4'
O O 0.0106 0.0060 'International Tables Vol C Tables 4.2.6.8 and 6.1.1.4'

loop_
_geom_angle_atom_site_label_1
_geom_angle_atom_site_label_2
_geom_angle_atom_site_label_3
_geom_angle
_geom_angle_publ_flag
C13 N1 C12 109.06(18) no
C13 N1 C14 109.05(18) no
C12 N1 C14 108.66(18) no
C13 N1 H1 110.0 no
C12 N1 H1 110.0 no
C14 N1 H1 110.0 no
C12 N2 C23 109.53(18) no
C12 N2 C24 109.12(19) no
C23 N2 C24 107.96(19) no
C13 N3 C34 109.22(19) no
C13 N3 C23 108.83(19) no
C34 N3 C23 108.37(18) no
C14 N4 C34 109.07(19) no
C14 N4 C24 108.66(19) no
C34 N4 C24 108.08(18) no
N2 C12 N1 109.14(18) no
N2 C12 H12A 109.9 no
N1 C12 H12A 109.9 no
N2 C12 H12B 109.9 no
N1 C12 H12B 109.9 no
H12A C12 H12B 108.3 no
N3 C13 N1 109.47(18) no
N3 C13 H13A 109.8 no
N1 C13 H13A 109.8 no
N3 C13 H13B 109.8 no
N1 C13 H13B 109.8 no
H13A C13 H13B 108.2 no
N4 C14 N1 109.78(18) no
N4 C14 H14A 109.7 no
N1 C14 H14A 109.7 no
N4 C14 H14B 109.7 no
N1 C14 H14B 109.7 no
H14A C14 H14B 108.2 no
N2 C23 N3 112.10(18) no
N2 C23 H23A 109.2 no
N3 C23 H23A 109.2 no
N2 C23 H23B 109.2 no
N3 C23 H23B 109.2 no
H23A C23 H23B 107.9 no
N2 C24 N4 112.10(18) no
N2 C24 H24A 109.2 no
N4 C24 H24A 109.2 no
N2 C24 H24B 109.2 no
N4 C24 H24B 109.2 no
H24A C24 H24B 107.9 no
N4 C34 N3 112.19(19) no
N4 C34 H34A 109.2 no
N3 C34 H34A 109.2 no
N4 C34 H34B 109.2 no
N3 C34 H34B 109.2 no
H34A C34 H34B 107.9 no
O2 C1 O1 124.7(3) no
O2 C1 C2 119.4(3) no
O1 C1 C2 115.9(3) no
C3 C2 C1 122.5(3) no
C3 C2 H2 118.8 no
C1 C2 H2 118.8 no
C2 C3 C4 122.6(3) no
C2 C3 H3 118.7 no
C4 C3 H3 118.7 no
O3 C4 O4 121.8(3) no
O3 C4 C3 120.6(3) no
O4 C4 C3 117.5(4) no
C44 O44 H44 109.5 no
O42 C41 O41 123.5(8) no
O42 C41 C42 117.4(6) no
O41 C41 C42 118.9(7) no
C41 C42 C43 115.9(5) no
C41 C42 H42A 108.3 no
C43 C42 H42A 108.3 no
C41 C42 H42B 108.3 no
C43 C42 H42B 108.3 no
H42A C42 H42B 107.4 no
C44 C43 C42 118.7(6) no
C44 C43 H43A 107.6 no
C42 C43 H43A 107.6 no
C44 C43 H43B 107.6 no
C42 C43 H43B 107.6 no
H43A C43 H43B 107.1 no
O43 C44 O44 119.4(10) no
O43 C44 C43 123.0(9) no
O44 C44 C43 117.6(9) no

loop_
_geom_bond_atom_site_label_1
_geom_bond_atom_site_label_2
_geom_bond_distance
_geom_bond_publ_flag
N1 C13 1.509(3) no
N1 C12 1.513(3) no
N1 C14 1.515(3) no
N1 H1 0.93 no
N2 C12 1.447(3) no
N2 C23 1.464(3) no
N2 C24 1.467(3) no
N3 C13 1.443(3) no
N3 C34 1.467(3) no
N3 C23 1.471(3) no
N4 C14 1.439(3) no
N4 C34 1.465(3) no
N4 C24 1.480(3) no
C12 H12A 0.99 no
C12 H12B 0.99 no
C13 H13A 0.99 no
C13 H13B 0.99 no
C14 H14A 0.99 no
C14 H14B 0.99 no
C23 H23A 0.99 no
C23 H23B 0.99 no
C24 H24A 0.99 no
C24 H24B 0.99 no
C34 H34A 0.99 no
C34 H34B 0.99 no
O1 C1 1.257(4) no
O2 C1 1.227(3) no
O3 C4 1.233(5) no
O4 C4 1.307(4) no
O4 H4 0.84 no
C1 C2 1.488(4) no
C2 C3 1.326(5) no
C2 H2 0.95 no
C3 C4 1.484(4) no
C3 H3 0.95 no
O41 C41 1.324(8) no
O42 C41 1.234(7) no
O43 C44 1.251(9) no
O44 C44 1.274(9) no
O44 H44 0.84 no
C41 C42 1.507(7) no
C42 C43 1.517(7) no
C42 H42A 0.99 no
C42 H42B 0.99 no
C43 C44 1.498(9) no
C43 H43A 0.99 no
C43 H43B 0.99 no

loop_
_geom_hbond_atom_site_label_D
_geom_hbond_atom_site_label_H
_geom_hbond_atom_site_label_A
_geom_hbond_site_symmetry_A
_geom_hbond_distance_DH
_geom_hbond_distance_HA
_geom_hbond_distance_DA
_geom_hbond_angle_DHA
_geom_hbond_publ_flag
O4 H4 O1 1_455 0.84 1.67 2.507(4) 173 y
O44 H44 O1 1_455 0.84 1.62 2.446(11) 165 y
O4 H4 O41 1_455 0.84 1.75 2.560(11) 160 y
O44 H44 O41 1_455 0.84 1.74 2.578(14) 176 y
N1 H1 O1 . 0.93 1.99 2.868(4) 156. y
N1 H1 O41 . 0.93 2.15 2.965(11) 146 y
C12 H12A O4 2_655 0.99 2.52 3.360(5) 143 y
C34 H34A O3 3_766 0.99 2.45 3.371(4) 155 y

loop_
_geom_torsion_atom_site_label_1
_geom_torsion_atom_site_label_2
_geom_torsion_atom_site_label_3
_geom_torsion_atom_site_label_4
_geom_torsion
_geom_torsion_publ_flag
C23 N2 C12 N1 58.5(3) no
C24 N2 C12 N1 -59.5(2) no
C13 N1 C12 N2 -59.1(3) no
C14 N1 C12 N2 59.7(2) no
C34 N3 C13 N1 58.8(2) no
C23 N3 C13 N1 -59.3(2) no
C12 N1 C13 N3 59.8(3) no
C14 N1 C13 N3 -58.7(2) no
C34 N4 C14 N1 -58.6(2) no
C24 N4 C14 N1 59.0(2) no
C13 N1 C14 N4 58.8(2) no
C12 N1 C14 N4 -60.0(2) no
C12 N2 C23 N3 -59.9(3) no
C24 N2 C23 N3 58.8(2) no
C13 N3 C23 N2 60.1(3) no
C34 N3 C23 N2 -58.5(2) no
C12 N2 C24 N4 60.3(2) no
C23 N2 C24 N4 -58.6(2) no
C14 N4 C24 N2 -59.9(2) no
C34 N4 C24 N2 58.3(2) no
C14 N4 C34 N3 60.1(2) no
C24 N4 C34 N3 -57.9(2) no
C13 N3 C34 N4 -60.3(2) no
C23 N3 C34 N4 58.1(2) no
O2 C1 C2 C3 -3.9(6) no
O1 C1 C2 C3 177.6(4) no
C1 C2 C3 C4 179.6(4) no
C2 C3 C4 O3 -3.8(7) no
C2 C3 C4 O4 175.8(4) no
O42 C41 C42 C43 39.0(10) no
O41 C41 C42 C43 -145.9(8) no
C41 C42 C43 C44 121.7(10) no
C42 C43 C44 O43 -0.1(19) no
C42 C43 C44 O44 178.8(10) no
